data_4316109
loop_
_publ_author_name
'Ikuya Yamada'
'Yuka Takahashi'
'Kenya Ohgushi'
'Norimasa Nishiyama'
'Ryoji Takahashi'
'Kohei Wada'
'Takehiro Kunimoto'
'Hiroaki Ohfuji'
'Yohei Kojima'
'Toru Inoue'
'Tetsuo Irifune'

_publ_contact_author_address
;
Department of Chemistry, Graduate School of Science and Engineering,
Ehime University
2-5 Bunkyo-Cho, Matsuyama, Ehime 7090-8577, Japan
;
_publ_contact_author_email ikuya@chem.sci.ehime-u.ac.jp
_publ_contact_author_fax 81(89)9279590
_publ_contact_author_name 'Dr. I. Yamada'
_publ_contact_author_phone 81(89)9279614
_publ_section_title
;
 CaCu3Pt4O12: The First Perovskite with the B Site Fully Occupied by Pt4+
;
_journal_name_full 'Inorganic Chemistry'
_journal_page_first 6778
_journal_page_last 6780
_journal_paper_doi 10.1021/ic100474x
_journal_volume 49
_journal_year 2010
_chemical_formula_sum 'Ca Cu3 O12 Pt4'
_space_group_IT_number 204
_symmetry_cell_setting 1
_symmetry_Int_Tables_number 204
_symmetry_space_group_name_Hall '-I 2 2 3'
_symmetry_space_group_name_H-M 'I m -3'
_cell_angle_alpha 90.0
_cell_angle_beta 90.0
_cell_angle_gamma 90.0
_cell_formula_units_Z 2
_cell_length_a 7.4895(1)
_cell_length_b 7.4895(1)
_cell_length_c 7.4895(1)
_cell_volume 420.106(10)
_pd_block_id 2010-06-06|PHASE_01|..creator_name..|..instr_name..
_pd_phase_name CaCu3Pt4O12
_cod_data_source_file ic100474x_si_001.cif
_cod_data_source_block RIETAN_phase_1
_cod_original_cell_volume 420.10(1)
_cod_original_formula_sum 'Ca Cu3 Pt4 O12'
_cod_database_code 4316109

loop_
_symmetry_equiv_pos_site_id
_symmetry_equiv_pos_as_xyz
1 x,y,z
2 -x,-y,z
3 -x,y,-z
4 x,-y,-z
5 z,x,y
6 z,-x,-y
7 -z,-x,y
8 -z,x,-y
9 y,z,x
10 -y,z,-x
11 y,-z,-x
12 -y,-z,x
13 -x,-y,-z
14 x,y,-z
15 x,-y,z
16 -x,y,z
17 -z,-x,-y
18 -z,x,y
19 z,x,-y
20 z,-x,y
21 -y,-z,-x
22 y,-z,x
23 -y,z,x
24 y,z,-x
25 x+1/2,y+1/2,z+1/2
26 -x+1/2,-y+1/2,z+1/2
27 -x+1/2,y+1/2,-z+1/2
28 x+1/2,-y+1/2,-z+1/2
29 z+1/2,x+1/2,y+1/2
30 z+1/2,-x+1/2,-y+1/2
31 -z+1/2,-x+1/2,y+1/2
32 -z+1/2,x+1/2,-y+1/2
33 y+1/2,z+1/2,x+1/2
34 -y+1/2,z+1/2,-x+1/2
35 y+1/2,-z+1/2,-x+1/2
36 -y+1/2,-z+1/2,x+1/2
37 -x+1/2,-y+1/2,-z+1/2
38 x+1/2,y+1/2,-z+1/2
39 x+1/2,-y+1/2,z+1/2
40 -x+1/2,y+1/2,z+1/2
41 -z+1/2,-x+1/2,-y+1/2
42 -z+1/2,x+1/2,y+1/2
43 z+1/2,x+1/2,-y+1/2
44 z+1/2,-x+1/2,y+1/2
45 -y+1/2,-z+1/2,-x+1/2
46 y+1/2,-z+1/2,x+1/2
47 -y+1/2,z+1/2,x+1/2
48 y+1/2,z+1/2,-x+1/2

loop_
_atom_site_label
_atom_site_symmetry_multiplicity
_atom_site_occupancy
_atom_site_fract_x
_atom_site_fract_y
_atom_site_fract_z
_atom_site_thermal_displace_type
_atom_site_B_iso_or_equiv
_atom_site_type_symbol
Ca1 2 1.0 0.0 0.0 0.0 Biso 0.55(2) Ca2+
Cu1 6 1.0 0.5 0.5 0.0 Biso 0.55(2) Cu2+
Pt1 8 1.0 0.25 0.25 0.25 Biso 0.26(1) Pt4+
O1 24 1.0 0.304(1) 0.1736(9) 0.0 Biso 0.6(1) O-
